data_4105595
loop_
_publ_author_name
'Volker Lorenz'
'Benjamin M. Schmiege'
'Cristian G. Hrib'
'Joseph W. Ziller'
'Anja Edelmann'
'Steffen Blaurock'
'William J. Evans'
'Frank T. Edelmann'

_publ_section_title
;
 Unprecedented Bending and Rearrangement of f-Element Sandwich Complexes
 Induced by Superbulky Cyclooctatetraenide Ligands
;
_journal_name_full 'Journal of the American Chemical Society'
_journal_page_first 1257
_journal_page_last 1259
_journal_paper_doi 10.1021/ja109604t
_journal_volume 133
_journal_year 2011
_chemical_formula_sum 'C44 H38 Si2'
_chemical_formula_weight 622.92
_chemical_name_systematic
; 
 ? 
;
_space_group_IT_number 2
_symmetry_cell_setting triclinic
_symmetry_space_group_name_Hall '-P 1'
_symmetry_space_group_name_H-M 'P -1'
_atom_sites_solution_hydrogens geom
_atom_sites_solution_primary direct
_atom_sites_solution_secondary difmap
_audit_creation_method SHELXL-97
_cell_angle_alpha 88.83(3)
_cell_angle_beta 69.82(3)
_cell_angle_gamma 89.81(3)
_cell_formula_units_Z 2
_cell_length_a 10.125(2)
_cell_length_b 13.433(3)
_cell_length_c 13.925(3)
_cell_measurement_reflns_used 1278
_cell_measurement_temperature 210(2)
_cell_measurement_theta_max 28.19
_cell_measurement_theta_min 2.66
_cell_volume 1777.3(7)
_computing_cell_refinement 'Stoe CELL'
_computing_data_collection 'Stoe EXPOSE'
_computing_data_reduction 'Stoe INTEGRATE'
_computing_molecular_graphics 'Bruker SHELXTL PLUS'
_computing_publication_material 'Bruker SHELXTL PLUS'
_computing_structure_refinement 'SHELXL-97 (Sheldrick, 1997)'
_computing_structure_solution 'SHELXS-97 (Sheldrick, 1990)'
_diffrn_ambient_temperature 210(2)
_diffrn_measured_fraction_theta_full 0.940
_diffrn_measured_fraction_theta_max 0.940
_diffrn_measurement_device_type 'Stoe IPDS 1'
_diffrn_measurement_method Phi-scan
_diffrn_radiation_monochromator graphite
_diffrn_radiation_source 'fine-focus sealed tube'
_diffrn_radiation_type MoK\a
_diffrn_radiation_wavelength 0.71073
_diffrn_reflns_av_R_equivalents 0.0248
_diffrn_reflns_av_sigmaI/netI 0.0500
_diffrn_reflns_limit_h_max 12
_diffrn_reflns_limit_h_min -12
_diffrn_reflns_limit_k_max 15
_diffrn_reflns_limit_k_min -15
_diffrn_reflns_limit_l_max 16
_diffrn_reflns_limit_l_min -16
_diffrn_reflns_number 12891
_diffrn_reflns_theta_full 25.03
_diffrn_reflns_theta_max 25.03
_diffrn_reflns_theta_min 2.66
_exptl_absorpt_coefficient_mu 0.129
_exptl_absorpt_correction_type none
_exptl_crystal_colour colorless
_exptl_crystal_density_diffrn 1.164
_exptl_crystal_description platelet
_exptl_crystal_F_000 660
_exptl_crystal_size_max 0.50
_exptl_crystal_size_mid 0.40
_exptl_crystal_size_min 0.10
_refine_diff_density_max 0.300
_refine_diff_density_min -0.211
_refine_diff_density_rms 0.037
_refine_ls_extinction_method none
_refine_ls_goodness_of_fit_ref 0.870
_refine_ls_hydrogen_treatment refall
_refine_ls_matrix_type full
_refine_ls_number_parameters 620
_refine_ls_number_reflns 5885
_refine_ls_number_restraints 0
_refine_ls_restrained_S_all 0.870
_refine_ls_R_factor_all 0.0628
_refine_ls_R_factor_gt 0.0411
_refine_ls_shift/su_max 0.002
_refine_ls_shift/su_mean 0.000
_refine_ls_structure_factor_coef Fsqd
_refine_ls_weighting_details 'calc w=1/[\s^2^(Fo^2^)+(0.0614P)^2^+0.0000P] where P=(Fo^2^+2Fc^2^)/3'
_refine_ls_weighting_scheme calc
_refine_ls_wR_factor_gt 0.0923
_refine_ls_wR_factor_ref 0.0977
_reflns_number_gt 3970
_reflns_number_total 5885
_reflns_threshold_expression >2sigma(I)
_cod_data_source_file ja109604t_si_002.cif
_cod_data_source_block ip1_164a
_cod_original_cell_volume 1777.4(6)
_cod_database_code 4105595

loop_
_symmetry_equiv_pos_as_xyz
'x, y, z'
'-x, -y, -z'

loop_
_atom_site_label
_atom_site_type_symbol
_atom_site_fract_x
_atom_site_fract_y
_atom_site_fract_z
_atom_site_U_iso_or_equiv
_atom_site_adp_type
_atom_site_occupancy
_atom_site_symmetry_multiplicity
_atom_site_calc_flag
_atom_site_refinement_flags
_atom_site_disorder_assembly
_atom_site_disorder_group
Si1 Si 0.27726(6) 0.90958(4) 0.31213(4) 0.03609(15) Uani 1 1 d . . .
Si2 Si 0.07952(6) 0.60671(4) 0.74346(4) 0.04000(16) Uani 1 1 d . A .
C1 C 0.1132(2) 0.94079(14) 0.28449(14) 0.0385(4) Uani 1 1 d . . .
C2 C -0.0210(2) 0.91809(17) 0.35161(17) 0.0497(5) Uani 1 1 d . . .
C3 C -0.1398(3) 0.94695(18) 0.33103(19) 0.0555(6) Uani 1 1 d . . .
C4 C -0.1272(3) 0.99848(18) 0.24214(19) 0.0554(6) Uani 1 1 d . . .
C5 C 0.0036(3) 1.0233(2) 0.17513(19) 0.0645(7) Uani 1 1 d . . .
C6 C 0.1224(3) 0.9947(2) 0.19633(17) 0.0570(6) Uani 1 1 d . . .
C7 C 0.3335(2) 1.02346(14) 0.36503(13) 0.0375(4) Uani 1 1 d . . .
C8 C 0.4612(2) 1.02661(18) 0.38247(16) 0.0485(5) Uani 1 1 d . . .
C9 C 0.5052(3) 1.1112(2) 0.41858(18) 0.0581(6) Uani 1 1 d . . .
C10 C 0.4217(3) 1.1943(2) 0.43989(18) 0.0581(6) Uani 1 1 d . . .
C11 C 0.2944(3) 1.19331(17) 0.42438(17) 0.0557(6) Uani 1 1 d . . .
C12 C 0.2517(3) 1.10928(15) 0.38649(16) 0.0458(5) Uani 1 1 d . . .
C13 C 0.4199(2) 0.87827(14) 0.18852(14) 0.0398(5) Uani 1 1 d . . .
C14 C 0.4095(3) 0.79546(19) 0.13391(17) 0.0560(6) Uani 1 1 d . . .
C15 C 0.5134(3) 0.7721(2) 0.04225(18) 0.0627(7) Uani 1 1 d . . .
C16 C 0.6306(3) 0.8295(2) 0.00423(18) 0.0675(7) Uani 1 1 d . . .
C17 C 0.6474(4) 0.9109(2) 0.0575(2) 0.0812(9) Uani 1 1 d . . .
C18 C 0.5412(3) 0.9359(2) 0.14768(18) 0.0663(7) Uani 1 1 d . . .
C19 C -0.1147(2) 0.58580(16) 0.78583(15) 0.0486(5) Uani 1 1 d . . .
C20 C -0.2031(3) 0.6494(2) 0.7575(2) 0.0666(7) Uani 1 1 d . . .
C21 C -0.3465(3) 0.6340(3) 0.7879(3) 0.0861(10) Uani 1 1 d . . .
C22 C -0.4047(4) 0.5547(4) 0.8496(3) 0.1047(15) Uani 1 1 d . . .
C23 C -0.3211(5) 0.4900(3) 0.8813(3) 0.1115(15) Uani 1 1 d . . .
C24 C -0.1781(4) 0.5052(2) 0.8501(2) 0.0803(9) Uani 1 1 d . . .
C25 C 0.1646(3) 0.48386(16) 0.74898(16) 0.0517(6) Uani 1 1 d . . .
C26 C 0.1528(4) 0.40530(19) 0.6898(2) 0.0788(9) Uani 1 1 d . . .
C27 C 0.2131(5) 0.3141(2) 0.6950(3) 0.1031(13) Uani 1 1 d . . .
C28 C 0.2840(5) 0.2986(3) 0.7605(4) 0.1191(17) Uani 1 1 d . . .
C29 C 0.2950(6) 0.3734(3) 0.8206(5) 0.143(2) Uani 1 1 d . . .
C30 C 0.2351(5) 0.4645(3) 0.8153(4) 0.0999(13) Uani 1 1 d . . .
C31 C 0.1212(3) 0.69236(15) 0.83404(15) 0.0469(5) Uani 1 1 d . . .
C32 C 0.0252(4) 0.7062(2) 0.9326(2) 0.0697(8) Uani 1 1 d . . .
C33 C 0.0616(6) 0.7646(3) 1.0018(3) 0.0952(12) Uani 1 1 d . . .
C34 C 0.1914(6) 0.8084(3) 0.9737(3) 0.0961(13) Uani 1 1 d . . .
C35 C 0.2866(4) 0.7957(2) 0.8778(3) 0.0800(9) Uani 1 1 d . . .
C36 C 0.2514(3) 0.73880(18) 0.8089(2) 0.0613(7) Uani 1 1 d . . .
C37 C 0.1490(3) 0.65953(16) 0.60739(16) 0.0419(5) Uani 1 1 d . . .
C38 C 0.1237(2) 0.77027(14) 0.59914(14) 0.0389(5) Uani 1 1 d . A .
C39 C 0.1624(2) 0.82841(15) 0.51561(14) 0.0389(4) Uani 1 1 d . . .
C40 C 0.2450(3) 0.79996(16) 0.40624(15) 0.0437(5) Uani 1 1 d . A .
C41 C 0.2082(5) 0.7063(3) 0.3701(3) 0.0484(12) Uani 0.565(5) 1 d P A 1
C42 C 0.2520(8) 0.6150(4) 0.3845(4) 0.0573(15) Uani 0.565(5) 1 d P A 1
C43 C 0.3365(7) 0.5962(4) 0.4496(5) 0.0591(16) Uani 0.565(5) 1 d P A 1
C44 C 0.2921(5) 0.6205(3) 0.5477(3) 0.0485(12) Uani 0.565(5) 1 d P A 1
C41F C 0.3601(6) 0.7344(4) 0.3901(4) 0.0454(16) Uani 0.435(5) 1 d P A 2
C42F C 0.3539(8) 0.6353(5) 0.3984(6) 0.0537(18) Uani 0.435(5) 1 d P A 2
C43F C 0.2224(9) 0.5806(5) 0.4388(6) 0.0577(19) Uani 0.435(5) 1 d P A 2
C44F C 0.1276(7) 0.5980(4) 0.5310(4) 0.0483(16) Uani 0.435(5) 1 d P A 2
H2 H -0.032(3) 0.8797(19) 0.416(2) 0.074(8) Uiso 1 1 d . . .
H3 H -0.229(3) 0.9323(19) 0.379(2) 0.069(8) Uiso 1 1 d . . .
H4 H -0.210(3) 1.0176(17) 0.2294(18) 0.061(7) Uiso 1 1 d . . .
H5 H 0.015(3) 1.056(2) 0.114(2) 0.091(9) Uiso 1 1 d . . .
H6 H 0.212(3) 1.0121(18) 0.150(2) 0.068(7) Uiso 1 1 d . . .
H8 H 0.524(3) 0.970(2) 0.3690(19) 0.071(7) Uiso 1 1 d . . .
H9 H 0.590(3) 1.1124(18) 0.4261(19) 0.066(8) Uiso 1 1 d . . .
H10 H 0.448(3) 1.2473(19) 0.4622(18) 0.062(7) Uiso 1 1 d . . .
H11 H 0.234(3) 1.2519(19) 0.4403(18) 0.064(7) Uiso 1 1 d . . .
H12 H 0.164(3) 1.1108(17) 0.3737(17) 0.058(7) Uiso 1 1 d . . .
H14 H 0.336(3) 0.7564(19) 0.1566(19) 0.064(8) Uiso 1 1 d . . .
H15 H 0.500(4) 0.714(3) 0.010(3) 0.114(12) Uiso 1 1 d . . .
H17 H 0.737(4) 0.954(3) 0.033(3) 0.114(12) Uiso 1 1 d . . .
H16 H 0.700(3) 0.813(2) -0.062(2) 0.085(8) Uiso 1 1 d . . .
H18 H 0.556(3) 0.999(2) 0.182(2) 0.089(9) Uiso 1 1 d . . .
H20 H -0.160(3) 0.711(2) 0.712(2) 0.090(9) Uiso 1 1 d . . .
H21 H -0.401(4) 0.681(3) 0.769(3) 0.127(15) Uiso 1 1 d . . .
H22 H -0.492(5) 0.544(3) 0.869(3) 0.139(16) Uiso 1 1 d . . .
H23 H -0.354(4) 0.436(3) 0.922(3) 0.107(11) Uiso 1 1 d . . .
H24 H -0.127(4) 0.459(3) 0.869(3) 0.113(13) Uiso 1 1 d . . .
H26 H 0.099(4) 0.413(3) 0.652(3) 0.107(12) Uiso 1 1 d . . .
H27 H 0.204(4) 0.266(3) 0.658(3) 0.117(13) Uiso 1 1 d . . .
H28 H 0.326(4) 0.241(3) 0.761(3) 0.130(13) Uiso 1 1 d . . .
H30 H 0.239(3) 0.502(2) 0.855(2) 0.074(10) Uiso 1 1 d . . .
H32 H -0.060(3) 0.676(2) 0.952(2) 0.074(9) Uiso 1 1 d . . .
H33 H 0.000(4) 0.766(3) 1.060(3) 0.108(13) Uiso 1 1 d . . .
H34 H 0.215(4) 0.848(3) 1.018(3) 0.115(12) Uiso 1 1 d . . .
H35 H 0.380(4) 0.827(2) 0.855(2) 0.093(11) Uiso 1 1 d . . .
H36 H 0.318(3) 0.732(2) 0.741(2) 0.078(8) Uiso 1 1 d . . .
H38 H 0.073(2) 0.8033(15) 0.6634(16) 0.046(5) Uiso 1 1 d . . .
H39 H 0.138(2) 0.8968(16) 0.5265(15) 0.045(5) Uiso 1 1 d . . .
H42 H 0.214(4) 0.544(3) 0.371(3) 0.112(11) Uiso 1 1 d . . .
H43 H 0.428(4) 0.576(3) 0.407(3) 0.113(11) Uiso 1 1 d . . .
H37 H 0.081(5) 0.632(4) 0.577(4) 0.051(14) Uiso 0.565(5) 1 d P A 1
H40 H 0.338(5) 0.793(3) 0.406(3) 0.034(11) Uiso 0.565(5) 1 d P A 1
H41 H 0.142(4) 0.713(3) 0.333(3) 0.046(10) Uiso 0.565(5) 1 d P A 1
H44 H 0.360(4) 0.608(3) 0.588(3) 0.050(10) Uiso 0.565(5) 1 d P A 1
H37F H 0.228(6) 0.658(4) 0.596(4) 0.020(12) Uiso 0.435(5) 1 d P A 2
H40F H 0.171(6) 0.770(5) 0.392(4) 0.050(16) Uiso 0.435(5) 1 d P A 2
H41F H 0.451(7) 0.772(4) 0.375(4) 0.050(15) Uiso 0.435(5) 1 d P A 2
H44F H 0.045(5) 0.573(3) 0.551(3) 0.019(11) Uiso 0.435(5) 1 d P A 2
H29 H 0.326(4) 0.367(3) 0.874(3) 0.108(12) Uiso 1 1 d . . .

loop_
_atom_site_aniso_label
_atom_site_aniso_U_11
_atom_site_aniso_U_22
_atom_site_aniso_U_33
_atom_site_aniso_U_23
_atom_site_aniso_U_13
_atom_site_aniso_U_12
Si1 0.0338(3) 0.0394(3) 0.0332(3) 0.0047(2) -0.0094(2) -0.0009(2)
Si2 0.0455(4) 0.0365(3) 0.0364(3) 0.0040(2) -0.0124(2) -0.0020(2)
C1 0.0375(12) 0.0399(10) 0.0379(10) -0.0006(8) -0.0128(8) -0.0014(9)
C2 0.0412(13) 0.0552(13) 0.0501(12) 0.0105(10) -0.0129(10) -0.0009(11)
C3 0.0369(14) 0.0598(14) 0.0659(15) 0.0064(11) -0.0132(11) -0.0026(12)
C4 0.0489(15) 0.0581(13) 0.0680(15) -0.0049(11) -0.0315(12) 0.0095(12)
C5 0.0581(17) 0.0866(18) 0.0514(14) 0.0150(13) -0.0232(12) 0.0077(14)
C6 0.0448(15) 0.0794(16) 0.0443(12) 0.0166(11) -0.0130(11) -0.0012(13)
C7 0.0349(12) 0.0435(10) 0.0314(9) 0.0064(8) -0.0085(8) -0.0035(9)
C8 0.0383(13) 0.0588(13) 0.0480(12) 0.0022(10) -0.0147(10) -0.0002(11)
C9 0.0414(15) 0.0770(17) 0.0573(14) 0.0066(12) -0.0193(11) -0.0169(14)
C10 0.0687(19) 0.0571(15) 0.0484(13) 0.0010(11) -0.0198(12) -0.0245(14)
C11 0.0669(18) 0.0460(13) 0.0530(13) -0.0011(10) -0.0191(12) -0.0004(12)
C12 0.0452(14) 0.0463(12) 0.0474(11) 0.0027(9) -0.0183(10) 0.0000(10)
C13 0.0384(12) 0.0436(10) 0.0358(10) 0.0061(8) -0.0112(8) 0.0032(9)
C14 0.0564(17) 0.0570(14) 0.0473(13) -0.0022(10) -0.0083(11) -0.0082(13)
C15 0.079(2) 0.0550(14) 0.0467(13) -0.0063(11) -0.0115(12) 0.0027(14)
C16 0.0705(19) 0.0735(17) 0.0404(13) 0.0016(12) 0.0038(12) 0.0054(15)
C17 0.071(2) 0.095(2) 0.0533(15) -0.0022(14) 0.0104(13) -0.0239(18)
C18 0.0695(19) 0.0656(16) 0.0467(13) -0.0012(11) 0.0021(12) -0.0201(14)
C19 0.0526(15) 0.0474(11) 0.0412(11) -0.0049(9) -0.0099(10) -0.0071(11)
C20 0.0457(16) 0.0843(18) 0.0644(15) 0.0070(14) -0.0124(12) -0.0041(14)
C21 0.0468(19) 0.123(3) 0.079(2) -0.009(2) -0.0099(15) 0.000(2)
C22 0.044(2) 0.134(4) 0.111(3) -0.051(3) 0.0088(19) -0.024(2)
C23 0.081(3) 0.077(2) 0.124(3) -0.007(2) 0.031(2) -0.036(2)
C24 0.067(2) 0.0615(17) 0.089(2) 0.0098(15) 0.0026(16) -0.0134(16)
C25 0.0564(15) 0.0432(11) 0.0503(12) 0.0100(9) -0.0123(10) 0.0001(11)
C26 0.121(3) 0.0477(14) 0.0661(17) -0.0025(12) -0.0303(18) 0.0133(16)
C27 0.150(4) 0.0464(16) 0.089(2) -0.0036(16) -0.010(2) 0.020(2)
C28 0.114(3) 0.059(2) 0.167(4) 0.031(2) -0.029(3) 0.032(2)
C29 0.165(5) 0.076(3) 0.242(6) 0.031(3) -0.141(5) 0.014(3)
C30 0.128(3) 0.0584(18) 0.151(4) 0.007(2) -0.097(3) 0.0063(19)
C31 0.0593(16) 0.0392(11) 0.0446(11) 0.0027(9) -0.0211(10) 0.0019(11)
C32 0.081(2) 0.0794(18) 0.0494(14) -0.0119(12) -0.0225(14) 0.0025(17)
C33 0.123(3) 0.113(3) 0.0579(19) -0.0256(18) -0.041(2) 0.023(3)
C34 0.145(4) 0.076(2) 0.107(3) -0.0294(19) -0.093(3) 0.016(2)
C35 0.097(3) 0.0609(16) 0.105(3) -0.0037(16) -0.064(2) -0.0085(17)
C36 0.072(2) 0.0515(13) 0.0685(17) 0.0046(12) -0.0345(15) -0.0088(13)
C37 0.0388(15) 0.0440(12) 0.0405(11) 0.0013(9) -0.0108(11) 0.0017(12)
C38 0.0391(12) 0.0403(10) 0.0349(10) -0.0008(8) -0.0098(8) 0.0007(9)
C39 0.0404(12) 0.0355(10) 0.0395(10) 0.0000(8) -0.0123(9) 0.0008(9)
C40 0.0489(16) 0.0410(11) 0.0384(11) 0.0027(8) -0.0115(10) 0.0016(11)
C41 0.064(3) 0.045(2) 0.0336(19) 0.0023(16) -0.0135(18) -0.009(2)
C42 0.081(5) 0.042(3) 0.038(3) -0.006(2) -0.006(3) -0.002(3)
C43 0.065(4) 0.044(3) 0.053(3) 0.004(2) -0.001(3) 0.016(2)
C44 0.044(3) 0.043(2) 0.051(3) 0.0111(18) -0.008(2) 0.0037(19)
C41F 0.042(4) 0.053(4) 0.038(2) 0.003(2) -0.009(2) 0.008(3)
C42F 0.063(5) 0.051(4) 0.039(3) 0.001(3) -0.006(3) 0.023(3)
C43F 0.088(6) 0.039(3) 0.043(4) -0.003(3) -0.019(4) 0.003(3)
C44F 0.057(4) 0.041(3) 0.046(3) 0.006(2) -0.017(3) -0.009(3)

loop_
_atom_type_symbol
_atom_type_description
_atom_type_scat_dispersion_real
_atom_type_scat_dispersion_imag
_atom_type_scat_source
C C 0.0033 0.0016 'International Tables Vol C Tables 4.2.6.8 and 6.1.1.4'
H H 0.0000 0.0000 'International Tables Vol C Tables 4.2.6.8 and 6.1.1.4'
Si Si 0.0817 0.0704 'International Tables Vol C Tables 4.2.6.8 and 6.1.1.4'

loop_
_geom_angle_atom_site_label_1
_geom_angle_atom_site_label_2
_geom_angle_atom_site_label_3
_geom_angle
C1 Si1 C13 108.62(9)
C1 Si1 C7 108.13(9)
C13 Si1 C7 108.32(10)
C1 Si1 C40 110.61(12)
C13 Si1 C40 110.07(9)
C7 Si1 C40 111.01(10)
C19 Si2 C25 107.86(11)
C19 Si2 C31 109.68(10)
C25 Si2 C31 108.10(10)
C19 Si2 C37 110.74(13)
C25 Si2 C37 109.56(10)
C31 Si2 C37 110.82(11)
C6 C1 C2 116.9(2)
C6 C1 Si1 119.82(17)
C2 C1 Si1 123.19(15)
C3 C2 C1 121.5(2)
C3 C2 H2 119.3(15)
C1 C2 H2 119.2(15)
C4 C3 C2 120.2(2)
C4 C3 H3 120.3(16)
C2 C3 H3 119.5(15)
C5 C4 C3 119.7(2)
C5 C4 H4 121.3(15)
C3 C4 H4 119.0(15)
C4 C5 C6 119.9(2)
C4 C5 H5 121.1(19)
C6 C5 H5 118.9(19)
C5 C6 C1 121.8(2)
C5 C6 H6 119.7(15)
C1 C6 H6 118.5(15)
C12 C7 C8 116.7(2)
C12 C7 Si1 121.89(16)
C8 C7 Si1 121.40(15)
C9 C8 C7 121.7(2)
C9 C8 H8 116.8(15)
C7 C8 H8 121.5(15)
C10 C9 C8 120.2(2)
C10 C9 H9 119.8(16)
C8 C9 H9 120.0(16)
C9 C10 C11 119.5(2)
C9 C10 H10 121.2(17)
C11 C10 H10 119.2(17)
C10 C11 C12 120.2(2)
C10 C11 H11 120.0(15)
C12 C11 H11 119.8(15)
C11 C12 C7 121.6(2)
C11 C12 H12 119.0(13)
C7 C12 H12 119.3(13)
C14 C13 C18 116.6(2)
C14 C13 Si1 121.20(18)
C18 C13 Si1 122.18(17)
C13 C14 C15 121.7(3)
C13 C14 H14 120.3(16)
C15 C14 H14 118.0(16)
C16 C15 C14 120.4(3)
C16 C15 H15 123(2)
C14 C15 H15 117(2)
C15 C16 C17 119.8(2)
C15 C16 H16 118.5(18)
C17 C16 H16 121.6(18)
C16 C17 C18 119.6(3)
C16 C17 H17 122.1(19)
C18 C17 H17 118.3(19)
C17 C18 C13 121.7(3)
C17 C18 H18 116.4(17)
C13 C18 H18 121.9(17)
C20 C19 C24 116.6(3)
C20 C19 Si2 122.34(19)
C24 C19 Si2 121.1(2)
C21 C20 C19 122.7(3)
C21 C20 H20 118.9(17)
C19 C20 H20 118.4(17)
C22 C21 C20 119.3(4)
C22 C21 H21 122(3)
C20 C21 H21 118(3)
C21 C22 C23 120.2(4)
C21 C22 H22 121(3)
C23 C22 H22 119(3)
C24 C23 C22 120.3(4)
C24 C23 H23 116(3)
C22 C23 H23 124(2)
C23 C24 C19 121.0(4)
C23 C24 H24 117(2)
C19 C24 H24 122(2)
C30 C25 C26 116.0(3)
C30 C25 Si2 122.4(2)
C26 C25 Si2 121.5(2)
C27 C26 C25 121.7(4)
C27 C26 H26 120(2)
C25 C26 H26 118(2)
C28 C27 C26 120.3(4)
C28 C27 H27 119(3)
C26 C27 H27 121(3)
C29 C28 C27 119.3(3)
C29 C28 H28 121(3)
C27 C28 H28 119(3)
C28 C29 C30 120.4(4)
C28 C29 H29 125(2)
C30 C29 H29 113(2)
C25 C30 C29 122.2(4)
C25 C30 H30 123(2)
C29 C30 H30 115(2)
C36 C31 C32 117.3(2)
C36 C31 Si2 121.72(18)
C32 C31 Si2 120.8(2)
C31 C32 C33 120.3(4)
C31 C32 H32 119.5(18)
C33 C32 H32 120.3(18)
C34 C33 C32 120.3(4)
C34 C33 H33 125(3)
C32 C33 H33 114(3)
C35 C34 C33 120.3(3)
C35 C34 H34 119(2)
C33 C34 H34 121(2)
C34 C35 C36 119.8(4)
C34 C35 H35 122.0(18)
C36 C35 H35 118.1(19)
C35 C36 C31 122.1(3)
C35 C36 H36 119.2(18)
C31 C36 H36 118.8(18)
C44F C37 C44 75.0(3)
C44F C37 C38 116.7(3)
C44 C37 C38 117.7(3)
C44F C37 Si2 115.5(3)
C44 C37 Si2 112.4(2)
C38 C37 Si2 114.06(14)
C44F C37 H37 32(3)
C44 C37 H37 108(3)
C38 C37 H37 101(3)
Si2 C37 H37 102(3)
C44F C37 H37F 104(4)
C44 C37 H37F 29(4)
C38 C37 H37F 102(4)
Si2 C37 H37F 102(3)
H37 C37 H37F 136(5)
C39 C38 C37 128.17(18)
C39 C38 H38 115.8(12)
C37 C38 H38 116.1(12)
C38 C39 C40 128.10(18)
C38 C39 H39 115.5(12)
C40 C39 H39 116.4(12)
C41F C40 C41 72.4(3)
C41F C40 C39 117.7(3)
C41 C40 C39 117.6(2)
C41F C40 Si1 115.3(3)
C41 C40 Si1 115.3(2)
C39 C40 Si1 112.90(14)
C41F C40 H40 35(3)
C41 C40 H40 107(3)
C39 C40 H40 103(2)
Si1 C40 H40 98(2)
C41F C40 H40F 111(4)
C41 C40 H40F 39(4)
C39 C40 H40F 98(4)
Si1 C40 H40F 98(3)
H40 C40 H40F 146(4)
C42 C41 C40 127.2(5)
C42 C41 H41 118(2)
C40 C41 H41 114(2)
C42 C41 H40F 154(3)
C40 C41 H40F 39(4)
H41 C41 H40F 80(4)
C41 C42 C43 122.1(5)
C41 C42 H42 128.7(19)
C43 C42 H42 107.2(19)
C44 C43 C42 122.1(5)
C44 C43 H43 129(2)
C42 C43 H43 108(2)
C43 C44 C37 125.7(4)
C43 C44 H44 117(2)
C37 C44 H44 117(2)
C43 C44 H37F 144(3)
C37 C44 H37F 24(3)
H44 C44 H37F 97(4)
C42F C41F C40 126.5(6)
C42F C41F H40 158(3)
C40 C41F H40 40(3)
C42F C41F H41F 122(3)
C40 C41F H41F 111(3)
H40 C41F H41F 73(4)
C41F C42F C43F 122.9(6)
C41F C42F H43 134(2)
C43F C42F H43 99(2)
C44F C43F C42F 122.4(7)
C44F C43F H42 132(2)
C42F C43F H42 103(2)
C43F C44F C37 125.7(7)
C43F C44F H37 156(4)
C37 C44F H37 42(4)
C43F C44F H44F 122(3)
C37 C44F H44F 112(3)
H37 C44F H44F 75(4)

loop_
_geom_bond_atom_site_label_1
_geom_bond_atom_site_label_2
_geom_bond_distance
Si1 C1 1.874(2)
Si1 C13 1.880(2)
Si1 C7 1.883(2)
Si1 C40 1.903(2)
Si2 C19 1.868(2)
Si2 C25 1.872(2)
Si2 C31 1.877(2)
Si2 C37 1.902(2)
C1 C6 1.388(3)
C1 C2 1.389(3)
C2 C3 1.382(3)
C2 H2 1.00(3)
C3 C4 1.373(3)
C3 H3 0.94(3)
C4 C5 1.369(4)
C4 H4 0.95(2)
C5 C6 1.385(3)
C5 H5 0.92(3)
C6 H6 0.94(3)
C7 C12 1.393(3)
C7 C8 1.397(3)
C8 C9 1.387(3)
C8 H8 0.97(3)
C9 C10 1.372(4)
C9 H9 0.90(3)
C10 C11 1.379(4)
C10 H10 0.86(3)
C11 C12 1.387(3)
C11 H11 0.98(2)
C12 H12 0.96(2)
C13 C14 1.384(3)
C13 C18 1.392(3)
C14 C15 1.386(3)
C14 H14 0.88(3)
C15 C16 1.356(4)
C15 H15 0.94(3)
C16 C17 1.377(4)
C16 H16 0.97(3)
C17 C18 1.389(4)
C17 H17 1.03(4)
C18 H18 1.01(3)
C19 C20 1.383(3)
C19 C24 1.398(4)
C20 C21 1.380(4)
C20 H20 1.03(3)
C21 C22 1.356(6)
C21 H21 0.93(4)
C22 C23 1.380(6)
C22 H22 0.84(5)
C23 C24 1.375(5)
C23 H23 0.90(4)
C24 H24 0.90(3)
C25 C30 1.369(4)
C25 C26 1.382(4)
C26 C27 1.379(4)
C26 H26 0.89(3)
C27 C28 1.354(6)
C27 H27 0.86(4)
C28 C29 1.350(7)
C28 H28 0.88(4)
C29 C30 1.376(5)
C29 H29 0.90(3)
C30 H30 0.77(3)
C31 C36 1.388(4)
C31 C32 1.397(3)
C32 C33 1.399(5)
C32 H32 0.91(3)
C33 C34 1.366(6)
C33 H33 0.84(4)
C34 C35 1.365(6)
C34 H34 0.91(4)
C35 C36 1.378(4)
C35 H35 0.98(3)
C36 H36 0.96(3)
C37 C44F 1.435(7)
C37 C44 1.499(5)
C37 C38 1.517(3)
C37 H37 1.00(5)
C37 H37F 0.76(6)
C38 C39 1.329(3)
C38 H38 0.98(2)
C39 C40 1.519(3)
C39 H39 0.95(2)
C40 C41F 1.417(6)
C40 C41 1.461(5)
C40 H40 0.95(5)
C40 H40F 0.94(6)
C41 C42 1.338(7)
C41 H41 0.99(4)
C41 H40F 0.94(6)
C42 C43 1.463(10)
C42 H42 1.07(4)
C43 C44 1.330(7)
C43 H43 0.96(4)
C44 H44 1.04(4)
C44 H37F 0.91(6)
C41F C42F 1.334(10)
C41F H40 0.84(4)
C41F H41F 1.00(6)
C42F C43F 1.450(13)
C42F H43 1.13(3)
C43F C44F 1.336(10)
C43F H42 1.11(4)
C44F H37 0.80(5)
C44F H44F 0.86(5)

loop_
_geom_torsion_atom_site_label_1
_geom_torsion_atom_site_label_2
_geom_torsion_atom_site_label_3
_geom_torsion_atom_site_label_4
_geom_torsion
C13 Si1 C1 C6 -38.5(2)
C7 Si1 C1 C6 78.84(19)
C40 Si1 C1 C6 -159.41(18)
C13 Si1 C1 C2 145.73(18)
C7 Si1 C1 C2 -96.93(18)
C40 Si1 C1 C2 24.8(2)
C6 C1 C2 C3 0.6(3)
Si1 C1 C2 C3 176.52(18)
C1 C2 C3 C4 0.7(4)
C2 C3 C4 C5 -1.6(4)
C3 C4 C5 C6 1.3(4)
C4 C5 C6 C1 0.0(4)
C2 C1 C6 C5 -1.0(4)
Si1 C1 C6 C5 -177.0(2)
C1 Si1 C7 C12 5.64(18)
C13 Si1 C7 C12 123.18(16)
C40 Si1 C7 C12 -115.86(18)
C1 Si1 C7 C8 -172.88(15)
C13 Si1 C7 C8 -55.34(17)
C40 Si1 C7 C8 65.62(19)
C12 C7 C8 C9 -0.5(3)
Si1 C7 C8 C9 178.09(17)
C7 C8 C9 C10 1.1(3)
C8 C9 C10 C11 -0.5(4)
C9 C10 C11 C12 -0.7(3)
C10 C11 C12 C7 1.3(3)
C8 C7 C12 C11 -0.7(3)
Si1 C7 C12 C11 -179.29(17)
C1 Si1 C13 C14 -65.03(19)
C7 Si1 C13 C14 177.75(17)
C40 Si1 C13 C14 56.2(2)
C1 Si1 C13 C18 115.6(2)
C7 Si1 C13 C18 -1.7(2)
C40 Si1 C13 C18 -123.2(2)
C18 C13 C14 C15 -1.1(3)
Si1 C13 C14 C15 179.43(19)
C13 C14 C15 C16 1.3(4)
C14 C15 C16 C17 0.7(4)
C15 C16 C17 C18 -2.6(5)
C16 C17 C18 C13 2.8(5)
C14 C13 C18 C17 -0.9(4)
Si1 C13 C18 C17 178.5(2)
C25 Si2 C19 C20 -156.28(19)
C31 Si2 C19 C20 86.2(2)
C37 Si2 C19 C20 -36.4(2)
C25 Si2 C19 C24 25.0(2)
C31 Si2 C19 C24 -92.5(2)
C37 Si2 C19 C24 144.9(2)
C24 C19 C20 C21 -1.7(4)
Si2 C19 C20 C21 179.5(2)
C19 C20 C21 C22 1.3(5)
C20 C21 C22 C23 -0.3(5)
C21 C22 C23 C24 -0.3(6)
C22 C23 C24 C19 -0.2(5)
C20 C19 C24 C23 1.1(4)
Si2 C19 C24 C23 179.9(3)
C19 Si2 C25 C30 -114.5(3)
C31 Si2 C25 C30 4.0(3)
C37 Si2 C25 C30 124.9(3)
C19 Si2 C25 C26 61.7(2)
C31 Si2 C25 C26 -179.7(2)
C37 Si2 C25 C26 -58.9(3)
C30 C25 C26 C27 -2.3(5)
Si2 C25 C26 C27 -178.8(3)
C25 C26 C27 C28 1.3(6)
C26 C27 C28 C29 -0.1(7)
C27 C28 C29 C30 -0.1(8)
C26 C25 C30 C29 2.2(6)
Si2 C25 C30 C29 178.6(4)
C28 C29 C30 C25 -1.0(8)
C19 Si2 C31 C36 -164.79(18)
C25 Si2 C31 C36 77.9(2)
C37 Si2 C31 C36 -42.2(2)
C19 Si2 C31 C32 19.8(2)
C25 Si2 C31 C32 -97.6(2)
C37 Si2 C31 C32 142.4(2)
C36 C31 C32 C33 -0.2(4)
Si2 C31 C32 C33 175.4(2)
C31 C32 C33 C34 -0.1(5)
C32 C33 C34 C35 0.0(5)
C33 C34 C35 C36 0.3(5)
C34 C35 C36 C31 -0.7(4)
C32 C31 C36 C35 0.6(4)
Si2 C31 C36 C35 -174.96(19)
C19 Si2 C37 C44F -60.3(4)
C25 Si2 C37 C44F 58.5(4)
C31 Si2 C37 C44F 177.7(3)
C19 Si2 C37 C44 -143.9(3)
C25 Si2 C37 C44 -25.0(3)
C31 Si2 C37 C44 94.2(3)
C19 Si2 C37 C38 79.0(2)
C25 Si2 C37 C38 -162.16(19)
C31 Si2 C37 C38 -43.0(2)
C44F C37 C38 C39 -42.9(5)
C44 C37 C38 C39 43.5(4)
Si2 C37 C38 C39 178.3(2)
C37 C38 C39 C40 -1.3(4)
C38 C39 C40 C41F -41.1(5)
C38 C39 C40 C41 42.6(4)
C38 C39 C40 Si1 -179.4(2)
C1 Si1 C40 C41F 144.8(3)
C13 Si1 C40 C41F 24.7(4)
C7 Si1 C40 C41F -95.2(3)
C1 Si1 C40 C41 63.1(3)
C13 Si1 C40 C41 -56.9(3)
C7 Si1 C40 C41 -176.8(3)
C1 Si1 C40 C39 -75.9(2)
C13 Si1 C40 C39 164.03(18)
C7 Si1 C40 C39 44.1(2)
C41F C40 C41 C42 29.7(5)
C39 C40 C41 C42 -82.9(6)
Si1 C40 C41 C42 140.0(5)
C40 C41 C42 C43 6.0(10)
C41 C42 C43 C44 57.7(11)
C42 C43 C44 C37 6.5(9)
C44F C37 C44 C43 29.3(5)
C38 C37 C44 C43 -83.4(5)
Si2 C37 C44 C43 141.1(4)
C41 C40 C41F C42F -29.5(6)
C39 C40 C41F C42F 83.0(7)
Si1 C40 C41F C42F -139.8(5)
C40 C41F C42F C43F -8.3(12)
C41F C42F C43F C44F -55.4(14)
C42F C43F C44F C37 -9.9(12)
C44 C37 C44F C43F -28.7(6)
C38 C37 C44F C43F 85.1(7)
Si2 C37 C44F C43F -136.7(6)
